data_4132267
loop_
_publ_author_name
'Hua, Carol'
'Doheny, Patrick W.'
'Ding, Bowen'
'Chan, Bun'
'Yu, Michelle'
'Kepert, Cameron J.'
'D'Alessandro, Deanna M'

_publ_section_title
;
 Through-Space Intervalence Charge Transfer as a Mechanism for Charge
 Delocalization in Metal-Organic Frameworks.
;
_journal_issue 21
_journal_name_full 'Journal of the American Chemical Society'
_journal_page_first 6622
_journal_page_last 6630
_journal_paper_doi 10.1021/jacs.8b02638
_journal_volume 140
_journal_year 2018
_chemical_formula_sum 'C33 H31 N5 O S2'
_chemical_formula_weight 577.75
_space_group_crystal_system triclinic
_space_group_IT_number 2
_space_group_name_Hall '-P 1'
_space_group_name_H-M_alt 'P -1'
_atom_sites_solution_hydrogens mixed
_audit_creation_method SHELXL-2014/7
_cell_angle_alpha 111.386(4)
_cell_angle_beta 96.819(4)
_cell_angle_gamma 98.464(4)
_cell_formula_units_Z 2
_cell_length_a 10.4690(5)
_cell_length_b 11.9902(5)
_cell_length_c 12.8629(6)
_cell_measurement_reflns_used 14743
_cell_measurement_temperature 150(2)
_cell_measurement_theta_max 76.1013
_cell_measurement_theta_min 3.7538
_cell_volume 1460.78(13)
_computing_cell_refinement
;
CrysAlisPro, Agilent Technologies,
Version 1.171.35.19 (release 27-10-2011 CrysAlis171 .NET)
(compiled Oct 27 2011,15:02:11)
;
_computing_data_collection
;
CrysAlisPro, Agilent Technologies,
Version 1.171.35.19 (release 27-10-2011 CrysAlis171 .NET)
(compiled Oct 27 2011,15:02:11)
;
_computing_data_reduction
;
CrysAlisPro, Agilent Technologies,
Version 1.171.35.19 (release 27-10-2011 CrysAlis171 .NET)
(compiled Oct 27 2011,15:02:11)
;
_computing_molecular_graphics 'WinGX (Farrugia, 1999)'
_computing_structure_refinement 'SHELXL-2014/7 (Sheldrick, 2014)'
_computing_structure_solution 'SHELXT (Sheldrick, 2014)'
_diffrn_ambient_temperature 150(2)
_diffrn_detector_area_resol_mean 10.5861
_diffrn_measured_fraction_theta_full 0.999
_diffrn_measured_fraction_theta_max 0.988
_diffrn_measurement_device_type 'SuperNova, Dual, Cu at zero, Atlas'
_diffrn_measurement_method '\w scans'
_diffrn_radiation_source 'SuperNova (Cu) X-ray Source'
_diffrn_radiation_type CuK\a
_diffrn_radiation_wavelength 1.54178
_diffrn_reflns_av_R_equivalents 0.0582
_diffrn_reflns_av_unetI/netI 0.0363
_diffrn_reflns_Laue_measured_fraction_full 0.999
_diffrn_reflns_Laue_measured_fraction_max 0.988
_diffrn_reflns_limit_h_max 13
_diffrn_reflns_limit_h_min -13
_diffrn_reflns_limit_k_max 15
_diffrn_reflns_limit_k_min -15
_diffrn_reflns_limit_l_max 16
_diffrn_reflns_limit_l_min -15
_diffrn_reflns_number 30399
_diffrn_reflns_point_group_measured_fraction_full 0.999
_diffrn_reflns_point_group_measured_fraction_max 0.988
_diffrn_reflns_theta_full 67.679
_diffrn_reflns_theta_max 76.147
_diffrn_reflns_theta_min 3.757
_exptl_absorpt_coefficient_mu 1.930
_exptl_absorpt_correction_T_max 1.00000
_exptl_absorpt_correction_T_min 0.57337
_exptl_absorpt_correction_type multi-scan
_exptl_absorpt_process_details
;
CrysAlisPro, Agilent Technologies,
Version 1.171.35.19 (release 27-10-2011 CrysAlis171 .NET)
(compiled Oct 27 2011,15:02:11)
Empirical absorption correction using spherical harmonics,
 implemented in SCALE3 ABSPACK scaling algorithm.
;
_exptl_crystal_colour Colourless
_exptl_crystal_density_diffrn 1.314
_exptl_crystal_density_meas ?
_exptl_crystal_density_method 'not measured'
_exptl_crystal_description Needle
_exptl_crystal_F_000 608
_exptl_crystal_size_max 0.26
_exptl_crystal_size_mid 0.06
_exptl_crystal_size_min 0.024
_refine_diff_density_max 1.003
_refine_diff_density_min -0.601
_refine_diff_density_rms 0.084
_refine_ls_extinction_method none
_refine_ls_goodness_of_fit_ref 1.032
_refine_ls_hydrogen_treatment mixed
_refine_ls_matrix_type full
_refine_ls_number_parameters 374
_refine_ls_number_reflns 6049
_refine_ls_number_restraints 0
_refine_ls_restrained_S_all 1.032
_refine_ls_R_factor_all 0.0717
_refine_ls_R_factor_gt 0.0635
_refine_ls_shift/su_max 0.000
_refine_ls_shift/su_mean 0.000
_refine_ls_structure_factor_coef Fsqd
_refine_ls_weighting_details 'w=1/[\s^2^(Fo^2^)+(0.0830P)^2^+2.8010P] where P=(Fo^2^+2Fc^2^)/3'
_refine_ls_weighting_scheme calc
_refine_ls_wR_factor_gt 0.1670
_refine_ls_wR_factor_ref 0.1733
_reflns_Friedel_coverage 0.000
_reflns_number_gt 5266
_reflns_number_total 6049
_reflns_threshold_expression 'I > 2\s(I)'
_cod_data_source_file ja8b02638_si_003.cif
_cod_data_source_block shelx
_cod_depositor_comments
;
The following automatic conversions were performed:

data item '_exptl_crystal_density_meas' value 'not measured' was
changed to '?' -- the value is perceived as not measured.

Automatic conversion script
Id: cif_fix_values 6909 2019-04-08 15:41:33Z antanas 
;
_cod_original_cell_volume 1460.78(12)
_cod_database_code 4132267
_shelx_shelxl_version_number 2014/7
_shelx_space_group_comment
;
The symmetry employed for this shelxl refinement is uniquely defined
by the following loop, which should always be used as a source of
symmetry information in preference to the above space-group names.
They are only intended as comments.
;

loop_
_space_group_symop_operation_xyz
'x, y, z'
'-x, -y, -z'

loop_
_atom_site_label
_atom_site_type_symbol
_atom_site_fract_x
_atom_site_fract_y
_atom_site_fract_z
_atom_site_U_iso_or_equiv
_atom_site_adp_type
_atom_site_occupancy
_atom_site_site_symmetry_order
_atom_site_calc_flag
_atom_site_refinement_flags_posn
_atom_site_refinement_flags_adp
S1 S 0.56195(7) 0.17468(6) 0.50941(6) 0.02647(18) Uani 1 1 d . .
S2 S 0.45290(7) 0.16799(6) 0.07416(6) 0.02600(18) Uani 1 1 d . .
N5 N 0.4259(2) -0.0370(2) 0.10509(19) 0.0227(4) Uani 1 1 d . .
O1 O 0.5357(3) 0.5033(2) 0.7375(2) 0.0472(6) Uani 1 1 d . .
N4 N 0.5822(2) -0.0464(2) 0.3812(2) 0.0255(5) Uani 1 1 d . .
N2 N -0.0014(2) 0.3300(2) 0.7016(2) 0.0306(5) Uani 1 1 d . .
N1 N 1.0985(2) 0.3346(2) 0.0067(2) 0.0322(5) Uani 1 1 d . .
C26 C 0.3405(2) 0.1214(2) 0.2448(2) 0.0205(5) Uani 1 1 d . .
C28 C 0.4035(2) 0.0738(2) 0.1460(2) 0.0210(5) Uani 1 1 d . .
C14 C 0.6152(2) 0.0694(3) 0.3960(2) 0.0226(5) Uani 1 1 d . .
C33 C 0.5122(2) 0.0492(2) -0.0156(2) 0.0210(5) Uani 1 1 d . .
C32 C 0.4890(3) 0.0535(3) 0.5385(2) 0.0239(5) Uani 1 1 d . .
C13 C 0.6935(2) 0.1127(3) 0.3253(2) 0.0226(5) Uani 1 1 d . .
C27 C 0.3525(2) 0.2460(2) 0.3046(2) 0.0216(5) Uani 1 1 d . .
H27 H 0.4039 0.3022 0.2820 0.026 Uiso 1 1 calc R U
N3 N 0.5499(3) 0.3762(3) 0.8315(3) 0.0419(7) Uani 1 1 d . .
C21 C 0.2042(3) 0.0795(3) 0.3712(2) 0.0244(5) Uani 1 1 d . .
C7 C 0.8399(3) 0.0732(3) 0.1891(2) 0.0250(5) Uani 1 1 d . .
C22 C 0.2905(2) 0.2904(2) 0.3972(2) 0.0216(5) Uani 1 1 d . .
C12 C 0.6977(3) 0.2289(3) 0.3239(2) 0.0240(5) Uani 1 1 d . .
H12 H 0.6497 0.2819 0.3703 0.029 Uiso 1 1 calc R U
C17 C 0.1412(3) 0.2500(2) 0.5248(2) 0.0228(5) Uani 1 1 d . .
C20 C 0.2144(2) 0.2058(2) 0.4295(2) 0.0212(5) Uani 1 1 d . .
C6 C 0.8435(2) 0.1912(2) 0.1891(2) 0.0217(5) Uani 1 1 d . .
C16 C 0.1866(3) 0.2563(3) 0.6331(2) 0.0260(6) Uani 1 1 d . .
H16 H 0.2673 0.2332 0.6493 0.031 Uiso 1 1 calc R U
C15 C 0.1133(3) 0.2966(3) 0.7173(2) 0.0294(6) Uani 1 1 d . .
H15 H 0.1467 0.3006 0.7908 0.035 Uiso 1 1 calc R U
C4 C 0.8835(3) 0.2417(3) 0.0185(2) 0.0263(6) Uani 1 1 d . .
H4 H 0.7932 0.2113 -0.0156 0.032 Uiso 1 1 calc R U
C9 C 0.7710(3) 0.2687(2) 0.2560(2) 0.0239(5) Uani 1 1 d . .
C5 C 0.9703(3) 0.2912(3) -0.0348(3) 0.0297(6) Uani 1 1 d . .
H5 H 0.9360 0.2942 -0.1053 0.036 Uiso 1 1 calc R U
C3 C 0.9302(3) 0.2371(2) 0.1222(2) 0.0227(5) Uani 1 1 d . .
C11 C 0.7644(3) 0.0355(3) 0.2568(2) 0.0251(5) Uani 1 1 d . .
H11 H 0.7611 -0.0442 0.2565 0.030 Uiso 1 1 calc R U
C18 C 0.0215(3) 0.2847(3) 0.5074(2) 0.0286(6) Uani 1 1 d . .
H18 H -0.0142 0.2820 0.4349 0.034 Uiso 1 1 calc R U
C19 C -0.0445(3) 0.3233(3) 0.5969(3) 0.0308(6) Uani 1 1 d . .
H19 H -0.1259 0.3464 0.5832 0.037 Uiso 1 1 calc R U
C25 C 0.2677(3) 0.0387(2) 0.2797(2) 0.0241(5) Uani 1 1 d . .
H25 H 0.2615 -0.0467 0.2404 0.029 Uiso 1 1 calc R U
C23 C 0.3082(3) 0.4265(3) 0.4611(3) 0.0293(6) Uani 1 1 d . .
H23A H 0.2586 0.4424 0.5233 0.044 Uiso 1 1 calc R U
H23B H 0.4016 0.4623 0.4924 0.044 Uiso 1 1 calc R U
H23C H 0.2757 0.4634 0.4093 0.044 Uiso 1 1 calc R U
C2 C 1.0634(3) 0.2814(3) 0.1654(3) 0.0337(7) Uani 1 1 d . .
H2 H 1.1003 0.2797 0.2358 0.040 Uiso 1 1 calc R U
C29 C 0.4918(3) 0.4489(3) 0.7936(3) 0.0348(7) Uani 1 1 d . .
C8 C 0.9154(3) -0.0126(3) 0.1171(3) 0.0366(7) Uani 1 1 d . .
H8A H 0.9632 0.0273 0.0747 0.055 Uiso 1 1 calc R U
H8B H 0.9781 -0.0340 0.1660 0.055 Uiso 1 1 calc R U
H8C H 0.8542 -0.0871 0.0636 0.055 Uiso 1 1 calc R U
C10 C 0.7708(3) 0.3944(3) 0.2553(3) 0.0350(7) Uani 1 1 d . .
H10A H 0.8267 0.4083 0.2035 0.053 Uiso 1 1 calc R U
H10B H 0.6808 0.3999 0.2298 0.053 Uiso 1 1 calc R U
H10C H 0.8046 0.4565 0.3322 0.053 Uiso 1 1 calc R U
C1 C 1.1427(3) 0.3283(3) 0.1059(3) 0.0366(7) Uani 1 1 d . .
H1 H 1.2338 0.3576 0.1374 0.044 Uiso 1 1 calc R U
C24 C 0.1232(3) -0.0126(3) 0.4047(3) 0.0350(7) Uani 1 1 d . .
H24A H 0.0851 0.0305 0.4702 0.052 Uiso 1 1 calc R U
H24B H 0.0525 -0.0652 0.3408 0.052 Uiso 1 1 calc R U
H24C H 0.1795 -0.0630 0.4247 0.052 Uiso 1 1 calc R U
C30 C 0.6804(5) 0.3577(4) 0.8124(4) 0.0638(12) Uani 1 1 d . .
H30A H 0.7066 0.3014 0.8464 0.096 Uiso 1 1 calc R U
H30B H 0.6798 0.3227 0.7306 0.096 Uiso 1 1 calc R U
H30C H 0.7430 0.4363 0.8475 0.096 Uiso 1 1 calc R U
C31 C 0.4863(6) 0.3173(4) 0.8989(4) 0.0668(13) Uani 1 1 d . .
H31A H 0.5428 0.2673 0.9195 0.100 Uiso 1 1 calc R U
H31B H 0.4718 0.3801 0.9682 0.100 Uiso 1 1 calc R U
H31C H 0.4017 0.2650 0.8543 0.100 Uiso 1 1 calc R U
H100 H 0.406(4) 0.458(4) 0.817(3) 0.048(11) Uiso 1 1 d . .

loop_
_atom_site_aniso_label
_atom_site_aniso_U_11
_atom_site_aniso_U_22
_atom_site_aniso_U_33
_atom_site_aniso_U_23
_atom_site_aniso_U_13
_atom_site_aniso_U_12
S1 0.0313(3) 0.0295(3) 0.0286(4) 0.0171(3) 0.0187(3) 0.0107(3)
S2 0.0368(4) 0.0276(3) 0.0254(3) 0.0169(3) 0.0206(3) 0.0127(3)
N5 0.0249(10) 0.0285(11) 0.0219(11) 0.0147(9) 0.0136(9) 0.0072(9)
O1 0.0481(14) 0.0518(15) 0.0604(16) 0.0428(13) 0.0137(12) 0.0079(11)
N4 0.0262(11) 0.0341(12) 0.0272(12) 0.0188(10) 0.0168(9) 0.0117(9)
N2 0.0342(13) 0.0315(12) 0.0306(13) 0.0125(10) 0.0214(10) 0.0062(10)
N1 0.0313(12) 0.0394(13) 0.0383(14) 0.0251(11) 0.0177(11) 0.0091(10)
C26 0.0213(11) 0.0307(13) 0.0167(11) 0.0143(10) 0.0107(9) 0.0076(10)
C28 0.0196(11) 0.0284(13) 0.0209(12) 0.0143(10) 0.0097(9) 0.0056(9)
C14 0.0212(12) 0.0325(13) 0.0232(13) 0.0174(11) 0.0105(10) 0.0105(10)
C33 0.0219(11) 0.0272(13) 0.0205(12) 0.0144(10) 0.0105(9) 0.0064(9)
C32 0.0248(12) 0.0319(14) 0.0253(13) 0.0184(11) 0.0134(10) 0.0110(10)
C13 0.0198(11) 0.0325(14) 0.0226(12) 0.0162(11) 0.0098(10) 0.0079(10)
C27 0.0228(12) 0.0299(13) 0.0216(12) 0.0179(10) 0.0119(10) 0.0075(10)
N3 0.0576(18) 0.0376(14) 0.0413(16) 0.0257(13) 0.0096(13) 0.0148(13)
C21 0.0242(12) 0.0309(14) 0.0249(13) 0.0159(11) 0.0135(10) 0.0051(10)
C7 0.0276(13) 0.0300(13) 0.0248(13) 0.0147(11) 0.0135(10) 0.0108(10)
C22 0.0222(12) 0.0289(13) 0.0207(12) 0.0147(10) 0.0096(10) 0.0086(10)
C12 0.0240(12) 0.0323(14) 0.0252(13) 0.0167(11) 0.0137(10) 0.0126(10)
C17 0.0234(12) 0.0260(12) 0.0235(13) 0.0124(10) 0.0128(10) 0.0052(10)
C20 0.0203(11) 0.0306(13) 0.0192(12) 0.0141(10) 0.0099(9) 0.0076(10)
C6 0.0204(11) 0.0303(13) 0.0201(12) 0.0142(10) 0.0084(9) 0.0071(10)
C16 0.0266(13) 0.0326(14) 0.0268(14) 0.0177(11) 0.0132(11) 0.0074(11)
C15 0.0378(15) 0.0343(14) 0.0211(13) 0.0144(11) 0.0144(11) 0.0052(12)
C4 0.0239(12) 0.0358(14) 0.0251(13) 0.0158(11) 0.0107(10) 0.0080(11)
C9 0.0237(12) 0.0290(13) 0.0257(13) 0.0150(11) 0.0105(10) 0.0093(10)
C5 0.0335(14) 0.0404(16) 0.0266(14) 0.0212(12) 0.0153(11) 0.0130(12)
C3 0.0240(12) 0.0259(12) 0.0243(13) 0.0135(10) 0.0121(10) 0.0081(10)
C11 0.0287(13) 0.0279(13) 0.0279(14) 0.0171(11) 0.0140(11) 0.0102(10)
C18 0.0276(13) 0.0403(15) 0.0257(14) 0.0180(12) 0.0125(11) 0.0111(11)
C19 0.0272(13) 0.0394(16) 0.0345(16) 0.0188(13) 0.0173(12) 0.0120(12)
C25 0.0266(13) 0.0257(12) 0.0239(13) 0.0114(10) 0.0139(10) 0.0052(10)
C23 0.0361(15) 0.0293(14) 0.0311(15) 0.0161(12) 0.0194(12) 0.0103(11)
C2 0.0273(14) 0.0514(18) 0.0300(15) 0.0252(14) 0.0067(11) 0.0052(13)
C29 0.0366(16) 0.0345(15) 0.0408(17) 0.0236(13) 0.0082(13) 0.0054(12)
C8 0.0508(18) 0.0356(16) 0.0408(17) 0.0228(14) 0.0324(15) 0.0208(14)
C10 0.0467(17) 0.0328(15) 0.0409(17) 0.0227(13) 0.0258(14) 0.0182(13)
C1 0.0252(14) 0.0509(19) 0.0402(17) 0.0261(15) 0.0102(12) 0.0021(13)
C24 0.0421(16) 0.0295(14) 0.0381(16) 0.0146(13) 0.0266(14) 0.0030(12)
C30 0.064(3) 0.063(3) 0.064(3) 0.019(2) 0.002(2) 0.035(2)
C31 0.109(4) 0.052(2) 0.052(2) 0.038(2) 0.014(2) 0.007(2)

loop_
_atom_type_symbol
_atom_type_description
_atom_type_scat_dispersion_real
_atom_type_scat_dispersion_imag
_atom_type_scat_source
C C 0.0181 0.0091 'International Tables Vol C Tables 4.2.6.8 and 6.1.1.4'
H H 0.0000 0.0000 'International Tables Vol C Tables 4.2.6.8 and 6.1.1.4'
N N 0.0311 0.0180 'International Tables Vol C Tables 4.2.6.8 and 6.1.1.4'
O O 0.0492 0.0322 'International Tables Vol C Tables 4.2.6.8 and 6.1.1.4'
Mg Mg 0.1719 0.1771 'International Tables Vol C Tables 4.2.6.8 and 6.1.1.4'
S S 0.3331 0.5567 'International Tables Vol C Tables 4.2.6.8 and 6.1.1.4'

loop_
_geom_angle_atom_site_label_1
_geom_angle_atom_site_label_2
_geom_angle_atom_site_label_3
_geom_angle
_geom_angle_site_symmetry_1
_geom_angle_site_symmetry_3
C32 S1 C14 88.45(13) . .
C33 S2 C28 88.46(12) . .
C28 N5 C33 108.7(2) . 2_655
C14 N4 C32 108.4(2) . 2_656
C15 N2 C19 115.9(2) . .
C5 N1 C1 116.0(2) . .
C27 C26 C25 119.4(2) . .
C27 C26 C28 121.7(2) . .
C25 C26 C28 119.0(2) . .
N5 C28 C26 124.2(2) . .
N5 C28 S2 115.89(19) . .
C26 C28 S2 119.89(19) . .
N4 C14 C13 123.9(2) . .
N4 C14 S1 115.92(19) . .
C13 C14 S1 120.2(2) . .
N5 C33 C33 118.3(3) 2_655 2_655
N5 C33 S2 133.0(2) 2_655 .
C33 C33 S2 108.7(2) 2_655 .
N4 C32 C32 118.2(3) 2_656 2_656
N4 C32 S1 132.8(2) 2_656 .
C32 C32 S1 109.1(3) 2_656 .
C12 C13 C11 118.8(2) . .
C12 C13 C14 121.7(2) . .
C11 C13 C14 119.5(2) . .
C26 C27 C22 121.4(2) . .
C26 C27 H27 119.3 . .
C22 C27 H27 119.3 . .
C29 N3 C30 121.3(3) . .
C29 N3 C31 120.6(3) . .
C30 N3 C31 118.1(3) . .
C25 C21 C20 119.3(2) . .
C25 C21 C24 119.4(3) . .
C20 C21 C24 121.2(2) . .
C11 C7 C6 119.1(2) . .
C11 C7 C8 119.5(2) . .
C6 C7 C8 121.4(2) . .
C27 C22 C20 118.6(2) . .
C27 C22 C23 119.7(2) . .
C20 C22 C23 121.7(2) . .
C9 C12 C13 121.3(2) . .
C9 C12 H12 119.3 . .
C13 C12 H12 119.3 . .
C16 C17 C18 116.9(2) . .
C16 C17 C20 122.2(2) . .
C18 C17 C20 120.9(2) . .
C21 C20 C22 120.4(2) . .
C21 C20 C17 119.5(2) . .
C22 C20 C17 120.1(2) . .
C9 C6 C7 120.2(2) . .
C9 C6 C3 119.4(2) . .
C7 C6 C3 120.3(2) . .
C15 C16 C17 119.4(3) . .
C15 C16 H16 120.3 . .
C17 C16 H16 120.3 . .
N2 C15 C16 124.2(3) . .
N2 C15 H15 117.9 . .
C16 C15 H15 117.9 . .
C3 C4 C5 119.3(3) . .
C3 C4 H4 120.3 . .
C5 C4 H4 120.3 . .
C12 C9 C6 119.3(2) . .
C12 C9 C10 119.6(2) . .
C6 C9 C10 121.1(2) . .
N1 C5 C4 124.2(3) . .
N1 C5 H5 117.9 . .
C4 C5 H5 117.9 . .
C2 C3 C4 116.8(2) . .
C2 C3 C6 119.8(2) . .
C4 C3 C6 123.4(2) . .
C7 C11 C13 121.3(2) . .
C7 C11 H11 119.4 . .
C13 C11 H11 119.4 . .
C19 C18 C17 119.3(3) . .
C19 C18 H18 120.3 . .
C17 C18 H18 120.3 . .
N2 C19 C18 124.3(3) . .
N2 C19 H19 117.9 . .
C18 C19 H19 117.9 . .
C21 C25 C26 120.9(2) . .
C21 C25 H25 119.6 . .
C26 C25 H25 119.6 . .
C22 C23 H23A 109.5 . .
C22 C23 H23B 109.5 . .
H23A C23 H23B 109.5 . .
C22 C23 H23C 109.5 . .
H23A C23 H23C 109.5 . .
H23B C23 H23C 109.5 . .
C1 C2 C3 119.9(3) . .
C1 C2 H2 120.0 . .
C3 C2 H2 120.0 . .
O1 C29 N3 126.3(3) . .
O1 C29 H100 120(2) . .
N3 C29 H100 113(2) . .
C7 C8 H8A 109.5 . .
C7 C8 H8B 109.5 . .
H8A C8 H8B 109.5 . .
C7 C8 H8C 109.5 . .
H8A C8 H8C 109.5 . .
H8B C8 H8C 109.5 . .
C9 C10 H10A 109.5 . .
C9 C10 H10B 109.5 . .
H10A C10 H10B 109.5 . .
C9 C10 H10C 109.5 . .
H10A C10 H10C 109.5 . .
H10B C10 H10C 109.5 . .
N1 C1 C2 123.8(3) . .
N1 C1 H1 118.1 . .
C2 C1 H1 118.1 . .
C21 C24 H24A 109.5 . .
C21 C24 H24B 109.5 . .
H24A C24 H24B 109.5 . .
C21 C24 H24C 109.5 . .
H24A C24 H24C 109.5 . .
H24B C24 H24C 109.5 . .
N3 C30 H30A 109.5 . .
N3 C30 H30B 109.5 . .
H30A C30 H30B 109.5 . .
N3 C30 H30C 109.5 . .
H30A C30 H30C 109.5 . .
H30B C30 H30C 109.5 . .
N3 C31 H31A 109.5 . .
N3 C31 H31B 109.5 . .
H31A C31 H31B 109.5 . .
N3 C31 H31C 109.5 . .
H31A C31 H31C 109.5 . .
H31B C31 H31C 109.5 . .

loop_
_geom_bond_atom_site_label_1
_geom_bond_atom_site_label_2
_geom_bond_distance
_geom_bond_site_symmetry_2
S1 C32 1.723(3) .
S1 C14 1.758(3) .
S2 C33 1.726(3) .
S2 C28 1.760(3) .
N5 C28 1.308(3) .
N5 C33 1.361(3) 2_655
O1 C29 1.220(4) .
N4 C14 1.318(4) .
N4 C32 1.363(3) 2_656
N2 C15 1.336(4) .
N2 C19 1.338(4) .
N1 C5 1.334(4) .
N1 C1 1.338(4) .
C26 C27 1.387(4) .
C26 C25 1.396(4) .
C26 C28 1.469(3) .
C14 C13 1.470(3) .
C33 N5 1.361(3) 2_655
C33 C33 1.377(5) 2_655
C32 N4 1.363(3) 2_656
C32 C32 1.376(5) 2_656
C13 C12 1.394(4) .
C13 C11 1.395(4) .
C27 C22 1.395(3) .
C27 H27 0.9500 .
N3 C29 1.327(4) .
N3 C30 1.451(5) .
N3 C31 1.463(5) .
C21 C25 1.388(4) .
C21 C20 1.404(4) .
C21 C24 1.511(4) .
C7 C11 1.390(4) .
C7 C6 1.410(4) .
C7 C8 1.503(4) .
C22 C20 1.410(3) .
C22 C23 1.507(4) .
C12 C9 1.391(4) .
C12 H12 0.9500 .
C17 C16 1.388(4) .
C17 C18 1.396(4) .
C17 C20 1.496(3) .
C6 C9 1.400(4) .
C6 C3 1.500(3) .
C16 C15 1.386(4) .
C16 H16 0.9500 .
C15 H15 0.9500 .
C4 C3 1.388(4) .
C4 C5 1.391(4) .
C4 H4 0.9500 .
C9 C10 1.510(4) .
C5 H5 0.9500 .
C3 C2 1.386(4) .
C11 H11 0.9500 .
C18 C19 1.383(4) .
C18 H18 0.9500 .
C19 H19 0.9500 .
C25 H25 0.9500 .
C23 H23A 0.9800 .
C23 H23B 0.9800 .
C23 H23C 0.9800 .
C2 C1 1.385(4) .
C2 H2 0.9500 .
C29 H100 0.99(4) .
C8 H8A 0.9800 .
C8 H8B 0.9800 .
C8 H8C 0.9800 .
C10 H10A 0.9800 .
C10 H10B 0.9800 .
C10 H10C 0.9800 .
C1 H1 0.9500 .
C24 H24A 0.9800 .
C24 H24B 0.9800 .
C24 H24C 0.9800 .
C30 H30A 0.9800 .
C30 H30B 0.9800 .
C30 H30C 0.9800 .
C31 H31A 0.9800 .
C31 H31B 0.9800 .
C31 H31C 0.9800 .
